data_7240222
loop_
_publ_author_name
'Alves, Marina A.'
'de Queiroz, Aline C.'
'Leite, Anderson Brand\~ao'
'Martins, Felipe T.'
'Doriguetto, Antonio C.'
'Barreiro, Eliezer J.'
'Alexandre-Moreira, Magna S.'
'Lima, L\'idia M.'

_publ_section_title
;
 Carbamoyl-N-aryl-imine-urea: a new framework to obtain a putative
 leishmanicidal drug-candidate
;
_journal_issue 21
_journal_name_full 'RSC Advances'
_journal_page_first 12384
_journal_page_last 12394
_journal_paper_doi 10.1039/D0RA00287A
_journal_volume 10
_journal_year 2020
_chemical_formula_moiety 'C13 H10 Cl N5 O5, 0.5(H2 O)'
_chemical_formula_sum 'C13 H11 Cl N5 O5.5'
_chemical_formula_weight 360.71
_space_group_crystal_system monoclinic
_space_group_IT_number 14
_space_group_name_Hall '-P 2ybc'
_space_group_name_H-M_alt 'P 1 21/c 1'
_atom_sites_solution_hydrogens mixed
_audit_creation_method SHELXL-2014
_audit_update_record
;
2018-02-15 deposited with the CCDC.	2020-03-09 downloaded from the CCDC.
;
_cell_angle_alpha 90
_cell_angle_beta 99.513(5)
_cell_angle_gamma 90
_cell_formula_units_Z 8
_cell_length_a 11.666(5)
_cell_length_b 8.002(5)
_cell_length_c 33.179(5)
_cell_measurement_reflns_used 35580
_cell_measurement_temperature 296(2)
_cell_measurement_theta_max 25.240
_cell_measurement_theta_min 3.101
_cell_volume 3055(2)
_computing_structure_refinement 'SHELXL-2014 (Sheldrick, 2014)'
_diffrn_ambient_temperature 296(2)
_diffrn_measured_fraction_theta_full 0.964
_diffrn_measured_fraction_theta_max 0.973
_diffrn_measurement_device_type KappaCCD
_diffrn_radiation_type MoK\a
_diffrn_radiation_wavelength 0.71069
_diffrn_reflns_av_R_equivalents 0.1930
_diffrn_reflns_av_unetI/netI 0.1080
_diffrn_reflns_Laue_measured_fraction_full 0.964
_diffrn_reflns_Laue_measured_fraction_max 0.973
_diffrn_reflns_limit_h_max 13
_diffrn_reflns_limit_h_min -13
_diffrn_reflns_limit_k_max 9
_diffrn_reflns_limit_k_min -8
_diffrn_reflns_limit_l_max 39
_diffrn_reflns_limit_l_min -39
_diffrn_reflns_number 35580
_diffrn_reflns_point_group_measured_fraction_full 0.964
_diffrn_reflns_point_group_measured_fraction_max 0.973
_diffrn_reflns_theta_full 25.240
_diffrn_reflns_theta_max 25.154
_diffrn_reflns_theta_min 3.101
_exptl_absorpt_coefficient_mu 0.291
_exptl_absorpt_correction_type none
_exptl_crystal_colour colorless
_exptl_crystal_density_diffrn 1.569
_exptl_crystal_description prism
_exptl_crystal_F_000 1480
_exptl_crystal_size_max 0.22
_exptl_crystal_size_mid 0.16
_exptl_crystal_size_min 0.06
_refine_diff_density_max 0.220
_refine_diff_density_min -0.256
_refine_diff_density_rms 0.051
_refine_ls_extinction_method none
_refine_ls_goodness_of_fit_ref 0.952
_refine_ls_hydrogen_treatment mixed
_refine_ls_matrix_type full
_refine_ls_number_parameters 468
_refine_ls_number_reflns 5317
_refine_ls_number_restraints 0
_refine_ls_restrained_S_all 0.952
_refine_ls_R_factor_all 0.1698
_refine_ls_R_factor_gt 0.0594
_refine_ls_shift/su_max 0.000
_refine_ls_shift/su_mean 0.000
_refine_ls_structure_factor_coef Fsqd
_refine_ls_weighting_details 'w=1/[\s^2^(Fo^2^)+(0.0742P)^2^] where P=(Fo^2^+2Fc^2^)/3'
_refine_ls_weighting_scheme calc
_refine_ls_wR_factor_gt 0.1243
_refine_ls_wR_factor_ref 0.1689
_reflns_Friedel_coverage 0.000
_reflns_number_gt 2282
_reflns_number_total 5317
_reflns_threshold_expression 'I > 2\s(I)'
_cod_data_source_file d0ra00287a2.cif
_cod_data_source_block 1491
_cod_depositor_comments
;
          Adding full bibliography for 7240222.cif.

2024-06-28
Z value and formula fixed to values more according to usual
chemical conventions.                 miguel
;
_cod_original_formula_sum 'C26 H22 Cl2 N10 O11'
_cod_original_formula_weight 721.43
_cod_original_formula_moiety ' 2(C13 H10 Cl N5 O5), H2 O'
_cod_original_formula_units_Z 4
_cod_original_sg_symbol_H-M 'P 21/c'
_cod_database_code 7240222
_shelx_space_group_comment
;
The symmetry employed for this shelxl refinement is uniquely defined
by the following loop, which should always be used as a source of
symmetry information in preference to the above space-group names.
They are only intended as comments.
;
_shelxl_version_number 2014-3

loop_
_space_group_symop_operation_xyz
'x, y, z'
'-x, y+1/2, -z+1/2'
'-x, -y, -z'
'x, -y-1/2, z-1/2'

loop_
_atom_site_label
_atom_site_type_symbol
_atom_site_fract_x
_atom_site_fract_y
_atom_site_fract_z
_atom_site_U_iso_or_equiv
_atom_site_adp_type
_atom_site_occupancy
_atom_site_site_symmetry_order
_atom_site_calc_flag
_atom_site_refinement_flags_posn
_atom_site_refinement_flags_adp
_atom_site_refinement_flags_occupancy
_atom_site_disorder_assembly
_atom_site_disorder_group
C1A C 0.8828(5) -0.0423(7) 0.93203(15) 0.0795(14) Uani 1 1 d . . . . .
C2A C 0.9756(5) -0.1126(7) 0.92180(16) 0.0869(15) Uani 1 1 d . . . . .
H2A H 1.0303 -0.1773 0.9385 0.104 Uiso 1 1 calc R U . . .
C3A C 0.9760(4) -0.0710(6) 0.88102(14) 0.0752(13) Uani 1 1 d . . . . .
H3 H 1.0300 -0.1042 0.8649 0.090 Uiso 1 1 calc R U . . .
C4A C 0.8821(4) 0.0272(6) 0.86978(13) 0.0650(12) Uani 1 1 d . . . . .
C5A C 0.8344(4) 0.1164(5) 0.83356(13) 0.0645(12) Uani 1 1 d . . . . .
H5 H 0.7649 0.1748 0.8323 0.077 Uiso 1 1 calc R U . . .
C6A C 0.8961(4) 0.2227(6) 0.73787(14) 0.0641(12) Uani 1 1 d . . . . .
C7A C 0.9889(4) 0.0036(5) 0.67786(13) 0.0587(11) Uani 1 1 d . . . . .
C8A C 1.0368(3) -0.0124(5) 0.63947(12) 0.0558(11) Uani 1 1 d . . . . .
C9A C 0.9680(4) -0.0842(5) 0.60672(13) 0.0687(12) Uani 1 1 d . . . . .
H9A H 0.8940 -0.1211 0.6094 0.082 Uiso 1 1 calc R U . . .
C10A C 1.0059(4) -0.1029(6) 0.57006(13) 0.0782(14) Uani 1 1 d . . . . .
H10A H 0.9580 -0.1512 0.5480 0.094 Uiso 1 1 calc R U . . .
C11A C 1.1161(4) -0.0493(6) 0.56629(13) 0.0703(12) Uani 1 1 d . . . . .
C12A C 1.1853(4) 0.0211(6) 0.59874(14) 0.0717(13) Uani 1 1 d . . . . .
H12A H 1.2597 0.0563 0.5961 0.086 Uiso 1 1 calc R U . . .
C13A C 1.1475(3) 0.0410(5) 0.63538(13) 0.0641(11) Uani 1 1 d . . . . .
H13A H 1.1956 0.0899 0.6574 0.077 Uiso 1 1 calc R U . . .
N1A N 0.8379(6) -0.0396(8) 0.96955(16) 0.1083(18) Uani 1 1 d . . . . .
N2A N 0.8874(3) 0.1153(4) 0.80308(11) 0.0623(9) Uani 1 1 d . . . . .
N3A N 0.8388(3) 0.2085(5) 0.77020(11) 0.0682(11) Uani 1 1 d . . . . .
N4A N 0.9972(3) 0.1332(5) 0.74208(10) 0.0642(10) Uani 1 1 d . . . . .
N5A N 1.0429(3) 0.1079(5) 0.70673(10) 0.0646(10) Uani 1 1 d . . . . .
O1A O 0.8913(5) -0.1194(6) 0.99769(13) 0.1456(19) Uani 1 1 d . . . . .
O2A O 0.7485(5) 0.0409(7) 0.97030(14) 0.1359(18) Uani 1 1 d . . . . .
O3A O 0.8224(3) 0.0460(4) 0.90137(10) 0.0765(9) Uani 1 1 d . . . . .
O4A O 0.8609(3) 0.3124(4) 0.70920(9) 0.0852(10) Uani 1 1 d . . . . .
O5A O 0.9025(2) -0.0767(4) 0.68344(8) 0.0709(8) Uani 1 1 d . . . . .
Cl1A Cl 1.16486(14) -0.0727(2) 0.52077(4) 0.1123(6) Uani 1 1 d . . . . .
H3A H 0.777(5) 0.270(7) 0.7711(17) 0.135 Uiso 1 1 d . U . . .
H4A H 1.009(5) 0.052(7) 0.7613(17) 0.135 Uiso 1 1 d . U . . .
H5A H 1.095(5) 0.177(7) 0.7026(17) 0.135 Uiso 1 1 d . U . . .
C1B C 0.5489(4) 0.4007(6) 0.57348(14) 0.0700(12) Uani 1 1 d . . . . .
C2B C 0.6257(5) 0.4313(6) 0.54933(15) 0.0837(14) Uani 1 1 d . . . . .
H2B H 0.6218 0.3994 0.5222 0.100 Uiso 1 1 calc R U . . .
C3B C 0.7140(4) 0.5219(6) 0.57337(14) 0.0797(14) Uani 1 1 d . . . . .
H3' H 0.7807 0.5638 0.5651 0.096 Uiso 1 1 calc R U . . .
C4B C 0.6845(4) 0.5373(6) 0.61067(13) 0.0639(11) Uani 1 1 d . . . . .
C5B C 0.7379(4) 0.6178(5) 0.64728(13) 0.0616(11) Uani 1 1 d . . . . .
H5' H 0.8104 0.6679 0.6487 0.074 Uiso 1 1 calc R U . . .
C6B C 0.6857(4) 0.6986(5) 0.74560(13) 0.0572(11) Uani 1 1 d . . . . .
C7B C 0.5540(4) 0.4740(6) 0.79903(13) 0.0598(11) Uani 1 1 d . . . . .
C8B C 0.4947(3) 0.4698(5) 0.83474(12) 0.0575(11) Uani 1 1 d . . . . .
C9B C 0.5409(4) 0.3732(5) 0.86794(13) 0.0672(12) Uani 1 1 d . . . . .
H9B H 0.6057 0.3070 0.8665 0.081 Uiso 1 1 calc R U . . .
C10B C 0.4930(4) 0.3733(6) 0.90299(14) 0.0775(13) Uani 1 1 d . . . . .
H10B H 0.5266 0.3104 0.9254 0.093 Uiso 1 1 calc R U . . .
C11B C 0.3957(4) 0.4660(6) 0.90486(14) 0.0710(13) Uani 1 1 d . . . . .
C12B C 0.3461(4) 0.5578(6) 0.87216(14) 0.0704(12) Uani 1 1 d . . . . .
H12B H 0.2789 0.6184 0.8735 0.084 Uiso 1 1 calc R U . . .
C13B C 0.3946(4) 0.5619(6) 0.83707(13) 0.0658(12) Uani 1 1 d . . . . .
H13B H 0.3606 0.6261 0.8149 0.079 Uiso 1 1 calc R U . . .
N1B N 0.4418(4) 0.3102(5) 0.56728(15) 0.0845(12) Uani 1 1 d . . . . .
N2B N 0.6855(3) 0.6206(4) 0.67810(10) 0.0582(9) Uani 1 1 d . . . . .
N3B N 0.7385(3) 0.7011(5) 0.71221(10) 0.0609(10) Uani 1 1 d . . . . .
N4B N 0.5819(3) 0.6202(5) 0.73991(11) 0.0695(11) Uani 1 1 d . . . . .
N5B N 0.5252(3) 0.6010(5) 0.77299(11) 0.0650(10) Uani 1 1 d . . . . .
O1B O 0.4127(3) 0.2482(5) 0.53359(12) 0.1175(14) Uani 1 1 d . . . . .
O2B O 0.3867(3) 0.3021(5) 0.59579(11) 0.0976(11) Uani 1 1 d . . . . .
O3B O 0.5796(2) 0.4626(4) 0.61153(8) 0.0644(8) Uani 1 1 d . . . . .
O4B O 0.7309(2) 0.7649(4) 0.77773(9) 0.0647(8) Uani 1 1 d . . . . .
O5B O 0.6259(3) 0.3688(4) 0.79335(9) 0.0818(9) Uani 1 1 d . . . . .
Cl1B Cl 0.33761(13) 0.4670(2) 0.94913(4) 0.1049(5) Uani 1 1 d . . . . .
H3B H 0.796(5) 0.773(7) 0.7138(16) 0.126 Uiso 1 1 d . U . . .
H4B H 0.550(5) 0.578(7) 0.7156(17) 0.126 Uiso 1 1 d . U . . .
H5B H 0.485(5) 0.694(7) 0.7789(16) 0.126 Uiso 1 1 d . U . . .
O1W O 0.4337(4) 0.4327(5) 0.68167(14) 0.0868(11) Uani 1 1 d . . . . .
H1W H 0.377(5) 0.393(7) 0.6901(16) 0.11(2) Uiso 1 1 d . . . . .
H2W H 0.428(6) 0.408(8) 0.659(2) 0.15(3) Uiso 1 1 d . . . . .

loop_
_atom_site_aniso_label
_atom_site_aniso_U_11
_atom_site_aniso_U_22
_atom_site_aniso_U_33
_atom_site_aniso_U_23
_atom_site_aniso_U_13
_atom_site_aniso_U_12
C1A 0.101(4) 0.082(4) 0.055(3) -0.001(3) 0.014(3) -0.028(3)
C2A 0.096(4) 0.085(4) 0.076(4) 0.011(3) 0.002(3) -0.011(3)
C3A 0.082(3) 0.071(3) 0.073(3) -0.003(3) 0.011(3) -0.003(3)
C4A 0.072(3) 0.065(3) 0.061(3) -0.007(2) 0.021(3) -0.009(3)
C5A 0.058(3) 0.067(3) 0.070(3) -0.006(2) 0.014(2) 0.000(2)
C6A 0.064(3) 0.065(3) 0.063(3) -0.003(2) 0.011(3) -0.006(3)
C7A 0.053(3) 0.062(3) 0.061(3) 0.009(2) 0.009(2) 0.002(2)
C8A 0.055(3) 0.062(3) 0.050(2) 0.007(2) 0.007(2) 0.000(2)
C9A 0.066(3) 0.082(3) 0.057(3) 0.003(2) 0.009(2) -0.007(2)
C10A 0.089(4) 0.086(4) 0.059(3) 0.001(3) 0.012(3) -0.004(3)
C11A 0.084(3) 0.076(3) 0.054(3) 0.010(2) 0.021(3) 0.011(3)
C12A 0.061(3) 0.080(3) 0.078(3) 0.016(3) 0.025(3) 0.008(2)
C13A 0.054(3) 0.075(3) 0.065(3) 0.006(2) 0.013(2) -0.002(2)
N1A 0.148(5) 0.109(5) 0.070(3) -0.004(3) 0.026(4) -0.051(4)
N2A 0.061(2) 0.071(3) 0.057(2) -0.0024(19) 0.0149(19) -0.0016(19)
N3A 0.063(2) 0.083(3) 0.063(2) 0.010(2) 0.021(2) 0.009(2)
N4A 0.053(2) 0.087(3) 0.053(2) 0.0003(18) 0.0127(18) 0.002(2)
N5A 0.057(2) 0.087(3) 0.051(2) -0.006(2) 0.0132(19) -0.012(2)
O1A 0.198(5) 0.162(4) 0.073(3) 0.030(3) 0.011(3) -0.053(4)
O2A 0.184(5) 0.145(4) 0.097(3) -0.017(3) 0.074(3) -0.028(4)
O3A 0.083(2) 0.085(2) 0.067(2) -0.0081(18) 0.0280(18) -0.0103(18)
O4A 0.090(2) 0.095(3) 0.072(2) 0.0229(19) 0.0170(18) 0.0169(19)
O5A 0.0616(19) 0.085(2) 0.0682(19) 0.0007(16) 0.0174(15) -0.0191(17)
Cl1A 0.1343(12) 0.1391(13) 0.0742(8) 0.0082(8) 0.0490(8) 0.0149(10)
C1B 0.070(3) 0.074(3) 0.065(3) -0.008(3) 0.007(3) -0.005(3)
C2B 0.089(4) 0.100(4) 0.064(3) -0.006(3) 0.019(3) 0.003(3)
C3B 0.082(3) 0.096(4) 0.065(3) 0.003(3) 0.023(3) -0.010(3)
C4B 0.060(3) 0.072(3) 0.062(3) 0.003(2) 0.016(2) -0.004(2)
C5B 0.056(3) 0.066(3) 0.064(3) 0.003(2) 0.015(2) -0.006(2)
C6B 0.049(3) 0.069(3) 0.055(3) 0.008(2) 0.011(2) 0.007(2)
C7B 0.047(2) 0.070(3) 0.061(3) -0.003(3) 0.005(2) -0.005(2)
C8B 0.048(2) 0.068(3) 0.058(3) -0.006(2) 0.012(2) -0.008(2)
C9B 0.056(3) 0.077(3) 0.069(3) 0.008(3) 0.012(2) -0.004(2)
C10B 0.078(3) 0.090(4) 0.064(3) 0.011(3) 0.011(3) -0.012(3)
C11B 0.070(3) 0.086(4) 0.060(3) -0.008(3) 0.020(2) -0.016(3)
C12B 0.059(3) 0.079(3) 0.078(3) -0.007(3) 0.025(3) -0.003(2)
C13B 0.057(3) 0.078(3) 0.062(3) 0.003(2) 0.009(2) -0.005(2)
N1B 0.080(3) 0.087(3) 0.083(3) -0.010(3) 0.003(3) 0.001(3)
N2B 0.050(2) 0.072(2) 0.053(2) 0.0052(18) 0.0116(18) -0.0036(17)
N3B 0.055(2) 0.075(3) 0.052(2) 0.000(2) 0.0078(19) -0.0061(18)
N4B 0.056(2) 0.101(3) 0.054(2) 0.003(2) 0.0157(19) -0.016(2)
N5B 0.059(2) 0.077(3) 0.063(2) 0.011(2) 0.0221(18) 0.003(2)
O1B 0.105(3) 0.145(4) 0.094(3) -0.042(2) -0.009(2) -0.013(2)
O2B 0.077(2) 0.118(3) 0.097(3) -0.009(2) 0.013(2) -0.026(2)
O3B 0.0602(18) 0.076(2) 0.0578(18) -0.0019(15) 0.0106(14) -0.0068(15)
O4B 0.0525(17) 0.085(2) 0.0562(18) -0.0046(16) 0.0068(14) 0.0017(15)
O5B 0.073(2) 0.089(2) 0.088(2) 0.0077(18) 0.0285(18) 0.0126(19)
Cl1B 0.1156(11) 0.1363(12) 0.0733(8) -0.0059(8) 0.0460(8) -0.0218(9)
O1W 0.083(3) 0.102(3) 0.080(3) -0.004(2) 0.028(2) -0.027(2)

loop_
_atom_type_symbol
_atom_type_description
_atom_type_scat_dispersion_real
_atom_type_scat_dispersion_imag
_atom_type_scat_source
C C 0.0033 0.0016 'International Tables Vol C Tables 4.2.6.8 and 6.1.1.4'
H H 0.0000 0.0000 'International Tables Vol C Tables 4.2.6.8 and 6.1.1.4'
N N 0.0061 0.0033 'International Tables Vol C Tables 4.2.6.8 and 6.1.1.4'
O O 0.0106 0.0060 'International Tables Vol C Tables 4.2.6.8 and 6.1.1.4'
Cl Cl 0.1484 0.1585 'International Tables Vol C Tables 4.2.6.8 and 6.1.1.4'

loop_
_geom_angle_atom_site_label_1
_geom_angle_atom_site_label_2
_geom_angle_atom_site_label_3
_geom_angle
_geom_angle_site_symmetry_1
_geom_angle_site_symmetry_3
_geom_angle_publ_flag
C2A C1A O3A 112.5(5) . . ?
C2A C1A N1A 131.9(6) . . ?
O3A C1A N1A 115.6(6) . . ?
C1A C2A C3A 106.5(5) . . ?
C4A C3A C2A 105.9(5) . . ?
C3A C4A O3A 110.3(4) . . ?
C3A C4A C5A 135.1(4) . . ?
O3A C4A C5A 114.6(4) . . ?
N2A C5A C4A 119.5(4) . . ?
O4A C6A N3A 121.6(5) . . ?
O4A C6A N4A 124.5(4) . . ?
N3A C6A N4A 113.8(4) . . ?
O5A C7A N5A 120.9(4) . . ?
O5A C7A C8A 121.2(4) . . ?
N5A C7A C8A 117.9(4) . . ?
C9A C8A C13A 119.1(4) . . ?
C9A C8A C7A 117.7(4) . . ?
C13A C8A C7A 123.2(4) . . ?
C8A C9A C10A 121.2(4) . . ?
C9A C10A C11A 119.3(4) . . ?
C12A C11A C10A 119.9(4) . . ?
C12A C11A Cl1A 120.3(4) . . ?
C10A C11A Cl1A 119.8(4) . . ?
C11A C12A C13A 121.0(4) . . ?
C12A C13A C8A 119.5(4) . . ?
O1A N1A O2A 126.0(6) . . ?
O1A N1A C1A 116.6(7) . . ?
O2A N1A C1A 117.4(6) . . ?
C5A N2A N3A 116.1(4) . . ?
C6A N3A N2A 118.9(4) . . ?
C6A N4A N5A 116.0(4) . . ?
C7A N5A N4A 119.6(3) . . ?
C1A O3A C4A 104.8(4) . . ?
C2B C1B O3B 113.5(4) . . ?
C2B C1B N1B 132.2(5) . . ?
O3B C1B N1B 114.3(4) . . ?
C1B C2B C3B 105.1(4) . . ?
C4B C3B C2B 107.3(4) . . ?
C3B C4B O3B 110.2(4) . . ?
C3B C4B C5B 133.2(4) . . ?
O3B C4B C5B 116.6(4) . . ?
N2B C5B C4B 119.5(4) . . ?
O4B C6B N4B 124.6(4) . . ?
O4B C6B N3B 121.1(4) . . ?
N4B C6B N3B 114.3(4) . . ?
O5B C7B N5B 121.8(4) . . ?
O5B C7B C8B 122.3(4) . . ?
N5B C7B C8B 115.9(4) . . ?
C9B C8B C13B 118.2(4) . . ?
C9B C8B C7B 118.9(4) . . ?
C13B C8B C7B 122.9(4) . . ?
C10B C9B C8B 121.1(4) . . ?
C11B C10B C9B 119.8(4) . . ?
C12B C11B C10B 120.3(4) . . ?
C12B C11B Cl1B 120.3(4) . . ?
C10B C11B Cl1B 119.4(4) . . ?
C11B C12B C13B 120.6(4) . . ?
C12B C13B C8B 120.0(4) . . ?
O1B N1B O2B 125.6(5) . . ?
O1B N1B C1B 116.3(5) . . ?
O2B N1B C1B 118.1(4) . . ?
C5B N2B N3B 117.6(3) . . ?
C6B N3B N2B 118.0(4) . . ?
C6B N4B N5B 118.5(4) . . ?
C7B N5B N4B 119.6(4) . . ?
C1B O3B C4B 104.0(3) . . ?

loop_
_geom_bond_atom_site_label_1
_geom_bond_atom_site_label_2
_geom_bond_distance
_geom_bond_site_symmetry_2
_geom_bond_publ_flag
C1A C2A 1.314(7) . ?
C1A O3A 1.339(6) . ?
C1A N1A 1.428(7) . ?
C2A C3A 1.394(6) . ?
C3A C4A 1.350(6) . ?
C4A O3A 1.359(5) . ?
C4A C5A 1.429(6) . ?
C5A N2A 1.270(5) . ?
C6A O4A 1.208(5) . ?
C6A N3A 1.359(5) . ?
C6A N4A 1.367(5) . ?
C7A O5A 1.235(5) . ?
C7A N5A 1.346(5) . ?
C7A C8A 1.479(6) . ?
C8A C9A 1.367(5) . ?
C8A C13A 1.387(5) . ?
C9A C10A 1.369(6) . ?
C10A C11A 1.380(6) . ?
C11A C12A 1.357(6) . ?
C11A Cl1A 1.710(4) . ?
C12A C13A 1.370(6) . ?
N1A O1A 1.214(6) . ?
N1A O2A 1.230(6) . ?
N2A N3A 1.365(4) . ?
N4A N5A 1.381(4) . ?
C1B C2B 1.319(6) . ?
C1B O3B 1.348(5) . ?
C1B N1B 1.430(6) . ?
C2B C3B 1.397(6) . ?
C3B C4B 1.344(6) . ?
C4B O3B 1.367(5) . ?
C4B C5B 1.424(6) . ?
C5B N2B 1.275(5) . ?
C6B O4B 1.228(5) . ?
C6B N4B 1.350(5) . ?
C6B N3B 1.354(5) . ?
C7B O5B 1.225(5) . ?
C7B N5B 1.340(5) . ?
C7B C8B 1.468(6) . ?
C8B C9B 1.380(5) . ?
C8B C13B 1.394(6) . ?
C9B C10B 1.371(6) . ?
C10B C11B 1.365(6) . ?
C11B C12B 1.358(6) . ?
C11B Cl1B 1.717(5) . ?
C12B C13B 1.376(6) . ?
N1B O1B 1.219(5) . ?
N1B O2B 1.229(5) . ?
N2B N3B 1.359(4) . ?
N4B N5B 1.380(5) . ?
